data_2234188
loop_
_publ_author_name
'Eshtiagh-Hosseini, Hossein'
'Yousefi, Zakieh'
'Janiak, Agnieszka'

_publ_section_title
;
 Poly[(\m~2~-2-aminopyrimidine-\k^2^<i>N</i>^1^:<i>N</i>^3^)di-\m~2~-chlorido-mercury(II)]
;
_journal_coeditor_code GK2458
_journal_issue 4
_journal_name_full 'Acta Crystallographica Section E'
_journal_page_first m385
_journal_page_last m386
_journal_paper_doi 10.1107/S1600536812008793
_journal_volume 68
_journal_year 2012
_chemical_formula_iupac '[Hg Cl2 (C4 H5 N3)]'
_chemical_formula_moiety 'C4 H5 Cl2 Hg N3'
_chemical_formula_sum 'C4 H5 Cl2 Hg N3'
_chemical_formula_weight 366.60
_chemical_name_systematic
;
Poly[(\m~2~-2-aminopyrimidine-\k^2^<i>N</i>^1^:<i>N</i>^3^)di-\m~2~-
chlorido-mercury(II)]
;
_space_group_IT_number 11
_symmetry_cell_setting monoclinic
_symmetry_space_group_name_Hall '-P 2yb'
_symmetry_space_group_name_H-M 'P 1 21/m 1'
_atom_sites_solution_hydrogens geom
_atom_sites_solution_primary direct
_atom_sites_solution_secondary difmap
_audit_creation_method SHELXL-97
_cell_angle_alpha 90.00
_cell_angle_beta 96.814(2)
_cell_angle_gamma 90.00
_cell_formula_units_Z 2
_cell_length_a 3.83170(10)
_cell_length_b 14.1366(3)
_cell_length_c 7.0773(2)
_cell_measurement_reflns_used 3794
_cell_measurement_temperature 294.00(10)
_cell_measurement_theta_max 29.01
_cell_measurement_theta_min 2.88
_cell_volume 380.650(17)
_computing_cell_refinement
;
<i>CrysAlis PRO</i> (Agilent, 2011)
;
_computing_data_collection
;
<i>CrysAlis PRO</i> (Agilent, 2011)
;
_computing_data_reduction
;
<i>CrysAlis PRO</i> (Agilent, 2011)
;
_computing_molecular_graphics
;
<i>Mercury</i> (Macrae <i>et al.</i>, 2008)
;
_computing_publication_material
;
<i>publCIF</i> (Westrip, 2010)
;
_computing_structure_refinement
;
<i>SHELXL97</i> (Sheldrick, 2008)
;
_computing_structure_solution
;
<i>SHELXS97</i> (Sheldrick, 2008)
;
_diffrn_ambient_temperature 294.00(10)
_diffrn_detector_area_resol_mean 16.1544
_diffrn_measured_fraction_theta_full 1.000
_diffrn_measured_fraction_theta_max 0.940
_diffrn_measurement_device_type 'Oxford Diffraction Xcalibur E'
_diffrn_measurement_method '\w scans'
_diffrn_radiation_monochromator graphite
_diffrn_radiation_source 'Enhance (Mo) X-ray Source'
_diffrn_radiation_type MoK\a
_diffrn_radiation_wavelength 0.71073
_diffrn_reflns_av_R_equivalents 0.0332
_diffrn_reflns_av_sigmaI/netI 0.0161
_diffrn_reflns_limit_h_max 4
_diffrn_reflns_limit_h_min -5
_diffrn_reflns_limit_k_max 19
_diffrn_reflns_limit_k_min -18
_diffrn_reflns_limit_l_max 9
_diffrn_reflns_limit_l_min -9
_diffrn_reflns_number 9437
_diffrn_reflns_theta_full 26.00
_diffrn_reflns_theta_max 29.01
_diffrn_reflns_theta_min 2.88
_diffrn_standards_number 0
_exptl_absorpt_coefficient_mu 20.840
_exptl_absorpt_correction_T_max 1.000
_exptl_absorpt_correction_T_min 0.160
_exptl_absorpt_correction_type multi-scan
_exptl_absorpt_process_details
;
(CrysAlis PRO; Agilent, 2011)
;
_exptl_crystal_colour colourless
_exptl_crystal_density_diffrn 3.198
_exptl_crystal_density_method 'not measured'
_exptl_crystal_description needle
_exptl_crystal_F_000 328
_exptl_crystal_size_max 0.45
_exptl_crystal_size_mid 0.04
_exptl_crystal_size_min 0.02
_refine_diff_density_max 0.837
_refine_diff_density_min -1.011
_refine_ls_extinction_method none
_refine_ls_goodness_of_fit_ref 1.122
_refine_ls_hydrogen_treatment constr
_refine_ls_matrix_type full
_refine_ls_number_parameters 52
_refine_ls_number_reflns 992
_refine_ls_number_restraints 0
_refine_ls_restrained_S_all 1.122
_refine_ls_R_factor_all 0.0237
_refine_ls_R_factor_gt 0.0195
_refine_ls_shift/su_max 0.000
_refine_ls_shift/su_mean 0.000
_refine_ls_structure_factor_coef Fsqd
_refine_ls_weighting_details 'calc w=1/[\s^2^(Fo^2^)+(0.0245P)^2^+0.3601P] where P=(Fo^2^+2Fc^2^)/3'
_refine_ls_weighting_scheme calc
_refine_ls_wR_factor_gt 0.0474
_refine_ls_wR_factor_ref 0.0493
_reflns_number_gt 867
_reflns_number_total 992
_reflns_threshold_expression I>2sigma(I)
_cod_data_source_file gk2458.cif
_cod_data_source_block I
_cod_original_sg_symbol_H-M 'P 21/m'
_cod_database_code 2234188
_cod_database_fobs_code 2234188

loop_
_symmetry_equiv_pos_as_xyz
'x, y, z'
'-x, y+1/2, -z'
'-x, -y, -z'
'x, -y-1/2, z'

loop_
_atom_site_type_symbol
_atom_site_label
_atom_site_fract_x
_atom_site_fract_y
_atom_site_fract_z
_atom_site_U_iso_or_equiv
_atom_site_adp_type
_atom_site_calc_flag
_atom_site_refinement_flags
_atom_site_occupancy
_atom_site_symmetry_multiplicity
Hg Hg1 0.0000 0.5000 0.0000 0.03124(9) Uani d S 1 2
Cl Cl1 0.4453(2) 0.44666(6) 0.24361(12) 0.02963(19) Uani d . 1 1
C C1 0.0775(12) 0.7500 0.0879(7) 0.0249(10) Uani d S 1 2
N N1 0.1926(13) 0.7500 -0.0838(7) 0.0355(10) Uani d S 1 2
H H1 0.2972 0.6915 -0.1176 0.043 Uiso d R 1 1
N N2 0.0202(8) 0.6654(2) 0.1677(4) 0.0277(6) Uani d . 1 1
C C4 -0.1355(15) 0.7500 0.4342(8) 0.0353(12) Uani d S 1 2
H H4 -0.2054 0.7500 0.5556 0.042 Uiso calc SR 1 2
C C3 -0.0821(10) 0.6677(3) 0.3413(5) 0.0327(8) Uani d . 1 1
H H3 -0.1185 0.6107 0.4016 0.039 Uiso calc R 1 1

loop_
_atom_site_aniso_label
_atom_site_aniso_U_11
_atom_site_aniso_U_22
_atom_site_aniso_U_33
_atom_site_aniso_U_12
_atom_site_aniso_U_13
_atom_site_aniso_U_23
Hg1 0.02661(13) 0.03241(14) 0.03432(14) 0.00086(7) 0.00197(9) 0.00342(8)
Cl1 0.0305(4) 0.0297(4) 0.0287(4) 0.0022(3) 0.0036(3) 0.0019(4)
C1 0.023(2) 0.023(2) 0.028(3) 0.000 0.000(2) 0.000
N1 0.051(3) 0.022(2) 0.037(3) 0.000 0.017(2) 0.000
N2 0.0347(16) 0.0219(15) 0.0261(15) -0.0005(12) 0.0014(12) 0.0007(12)
C4 0.043(3) 0.040(3) 0.024(3) 0.000 0.007(2) 0.000
C3 0.040(2) 0.029(2) 0.0280(19) -0.0055(16) 0.0025(16) 0.0036(16)

loop_
_atom_type_symbol
_atom_type_description
_atom_type_scat_dispersion_real
_atom_type_scat_dispersion_imag
_atom_type_scat_source
C C 0.0033 0.0016 'International Tables Vol C Tables 4.2.6.8 and 6.1.1.4'
H H 0.0000 0.0000 'International Tables Vol C Tables 4.2.6.8 and 6.1.1.4'
N N 0.0061 0.0033 'International Tables Vol C Tables 4.2.6.8 and 6.1.1.4'
Cl Cl 0.1484 0.1585 'International Tables Vol C Tables 4.2.6.8 and 6.1.1.4'
Hg Hg -2.3894 9.2266 'International Tables Vol C Tables 4.2.6.8 and 6.1.1.4'

loop_
_geom_angle_atom_site_label_1
_geom_angle_atom_site_label_2
_geom_angle_atom_site_label_3
_geom_angle_site_symmetry_1
_geom_angle_site_symmetry_3
_geom_angle
_geom_angle_publ_flag
Cl1 Hg1 Cl1 3_565 . 180.00(3) n
Cl1 Hg1 N2 3_565 3_565 88.55(7) n
Cl1 Hg1 N2 . 3_565 91.45(7) y
Cl1 Hg1 N2 3_565 . 91.45(7) n
Cl1 Hg1 N2 . . 88.55(7) y
N2 Hg1 N2 3_565 . 180.0 y
Cl1 Hg1 Cl1 3_565 3_665 90.00(3) n
Cl1 Hg1 Cl1 . 3_665 90.00(3) n
N2 Hg1 Cl1 3_565 3_665 87.05(7) n
N2 Hg1 Cl1 . 3_665 92.95(7) y
Cl1 Hg1 Cl1 3_565 1_455 90.00(3) n
Cl1 Hg1 Cl1 . 1_455 90.00(3) y
N2 Hg1 Cl1 3_565 1_455 92.95(7) n
N2 Hg1 Cl1 . 1_455 87.05(7) y
Cl1 Hg1 Cl1 3_665 1_455 180.00(3) n
Hg1 Cl1 Hg1 . 1_655 90.00(3) n
N1 C1 N2 . . 117.7(2) n
N1 C1 N2 . 4_575 117.7(2) n
N2 C1 N2 . 4_575 124.5(5) n
C1 N1 H1 . . 114.7 n
C3 N2 C1 . . 116.3(4) n
C3 N2 Hg1 . . 116.3(2) n
C1 N2 Hg1 . . 126.8(3) n
C3 C4 C3 . 4_575 117.1(5) n
C3 C4 H4 . . 121.4 n
C3 C4 H4 4_575 . 121.4 n
N2 C3 C4 . . 122.9(4) n
N2 C3 H3 . . 118.6 n
C4 C3 H3 . . 118.6 n

loop_
_geom_bond_atom_site_label_1
_geom_bond_atom_site_label_2
_geom_bond_site_symmetry_2
_geom_bond_distance
_geom_bond_publ_flag
Hg1 Cl1 3_565 2.3987(8) n
Hg1 Cl1 . 2.3987(8) y
Hg1 N2 3_565 2.618(3) n
Hg1 N2 . 2.618(3) y
Hg1 Cl1 3_665 2.9881(9) n
Hg1 Cl1 1_455 2.9881(9) y
Cl1 Hg1 1_655 2.9881(9) n
C1 N1 . 1.340(6) n
C1 N2 . 1.352(4) n
C1 N2 4_575 1.352(4) n
N1 H1 . 0.9618 n
N2 C3 . 1.334(5) n
C4 C3 . 1.364(5) n
C4 C3 4_575 1.364(5) n
C4 H4 . 0.9300 n
C3 H3 . 0.9300 n

loop_
_geom_hbond_atom_site_label_D
_geom_hbond_atom_site_label_H
_geom_hbond_atom_site_label_A
_geom_hbond_site_symmetry_A
_geom_hbond_distance_DH
_geom_hbond_distance_HA
_geom_hbond_distance_DA
_geom_hbond_angle_DHA
N1 H1 Cl1 3_665 0.96 2.41 3.363(3) 173
